data_2010757
loop_
_publ_author_name
'Perez-Lourido, P.'
'Garcia-Vazquez, J. A.'
'Romero, J.'
'Fernandez, P.'
'Sousa-Pedrares, A.'
'Sousa, A.'

_publ_section_title
;
 Bis[2-(diphenylphosphinoyl)benzene] disulfide
;
_journal_issue 3
_journal_name_full 'Acta Crystallographica Section C'
_journal_page_first e101
_journal_page_last e102
_journal_paper_doi 10.1107/S0108270100001797
_journal_volume 56
_journal_year 2000
_chemical_formula_moiety 'C36 H28 O2 P2 S2'
_chemical_formula_sum 'C36 H28 O2 P2 S2'
_chemical_formula_weight 618.64
_chemical_name_systematic
;
Bis[2-(diphenylphosphinyl)benzene] disulfide
;
_space_group_IT_number 15
_symmetry_cell_setting monoclinic
_symmetry_space_group_name_Hall '-C 2yc'
_symmetry_space_group_name_H-M 'C 1 2/c 1'
_audit_creation_method SHELXL-97
_cell_angle_alpha 90.00
_cell_angle_beta 104.50(2)
_cell_angle_gamma 90.00
_cell_formula_units_Z 4
_cell_length_a 13.249(3)
_cell_length_b 10.801(2)
_cell_length_c 21.193(5)
_cell_measurement_reflns_used 25
_cell_measurement_temperature 203(2)
_cell_measurement_theta_max 16.06
_cell_measurement_theta_min 12.54
_cell_volume 2936.2(11)
_computing_cell_refinement 'Nonius CAD-4 software'
_computing_data_collection 'Nonius CAD-4 software'
_computing_data_reduction 'Nonius CAD-4 software'
_computing_structure_refinement 'SHELXL97 (Sheldrick, 1997)'
_computing_structure_solution 'SHELXS97 (Sheldrick, 1997)'
_diffrn_ambient_temperature 203(2)
_diffrn_measured_fraction_theta_full .999
_diffrn_measured_fraction_theta_max .999
_diffrn_measurement_device_type 'Nonius CAD-4 MACH-3'
_diffrn_measurement_method \w-2\q
_diffrn_radiation_monochromator graphite
_diffrn_radiation_source 'fine-focus sealed tube'
_diffrn_radiation_type MoK\a
_diffrn_radiation_wavelength .71073
_diffrn_reflns_av_R_equivalents .024
_diffrn_reflns_av_sigmaI/netI .0536
_diffrn_reflns_limit_h_max 15
_diffrn_reflns_limit_h_min 0
_diffrn_reflns_limit_k_max 12
_diffrn_reflns_limit_k_min 0
_diffrn_reflns_limit_l_max 24
_diffrn_reflns_limit_l_min -25
_diffrn_reflns_number 2697
_diffrn_reflns_theta_full 24.97
_diffrn_reflns_theta_max 24.97
_diffrn_reflns_theta_min 1.99
_diffrn_standards_decay_% 0
_diffrn_standards_interval_count 150
_diffrn_standards_number 6
_exptl_absorpt_coefficient_mu .324
_exptl_absorpt_correction_T_max .938
_exptl_absorpt_correction_T_min .923
_exptl_absorpt_correction_type none
_exptl_crystal_colour 'Light brown'
_exptl_crystal_density_diffrn 1.399
_exptl_crystal_density_method 'not measured'
_exptl_crystal_description Plate
_exptl_crystal_F_000 1288
_exptl_crystal_size_max .25
_exptl_crystal_size_mid .25
_exptl_crystal_size_min .20
_refine_diff_density_max .294
_refine_diff_density_min -.243
_refine_ls_extinction_method none
_refine_ls_goodness_of_fit_ref 1.033
_refine_ls_hydrogen_treatment mixed
_refine_ls_matrix_type full
_refine_ls_number_parameters 246
_refine_ls_number_reflns 2575
_refine_ls_number_restraints 0
_refine_ls_restrained_S_all 1.033
_refine_ls_R_factor_all .073
_refine_ls_R_factor_gt .042
_refine_ls_shift/su_max <0.001
_refine_ls_shift/su_mean .000
_refine_ls_structure_factor_coef Fsqd
_refine_ls_weighting_details 'w = 1/[\s^2^(Fo^2^)+(0.0376P)^2^+1.9871P] where P = (Fo^2^+2Fc^2^)/3'
_refine_ls_weighting_scheme calc
_refine_ls_wR_factor_ref .091
_reflns_number_gt 1848
_reflns_number_total 2575
_reflns_threshold_expression I>2\s(I)
_cod_data_source_file qb0174.cif
_cod_data_source_block I
_cod_depositor_comments
;
The following automatic conversions were performed:
'_symmetry_cell_setting' value 'Monoclinic' changed to 'monoclinic'
according to '/home/saulius/struct/CIF-dictionaries/cif_core.dic'
dictionary named 'cif_core.dic' version 2.4.1 from 2010-06-29.

Automatic conversion script
Id: cif_fix_enum 1527 2010-12-29 10:47:43Z saulius 

The following automatic conversions were performed:

'_symmetry_cell_setting' value 'Monoclinic' changed to 'monoclinic'
according to /home/saulius/struct/CIF-dictionaries/cif_core.dic
dictionary named 'cif_core.dic' version 2.4.1 from 2010-06-29.

Automatic conversion script
Id: cif_fix_values 1715 2011-07-08 13:25:40Z adriana 
;
_cod_original_cell_volume 2936.3(11)
_cod_original_sg_symbol_H-M 'C 2/c'
_cod_database_code 2010757
_cod_database_fobs_code 2010757

loop_
_symmetry_equiv_pos_as_xyz
'x, y, z'
'-x, y, -z+1/2'
'x+1/2, y+1/2, z'
'-x+1/2, y+1/2, -z+1/2'
'-x, -y, -z'
'x, -y, z-1/2'
'-x+1/2, -y+1/2, -z'
'x+1/2, -y+1/2, z-1/2'

loop_
_atom_site_label
_atom_site_fract_x
_atom_site_fract_y
_atom_site_fract_z
_atom_site_U_iso_or_equiv
_atom_site_adp_type
_atom_site_calc_flag
_atom_site_refinement_flags
_atom_site_occupancy
_atom_site_disorder_assembly
_atom_site_disorder_group
_atom_site_type_symbol
P1 .20423(5) .09582(7) .62966(3) .02145(19) Uani d . 1 . . P
S1 .05358(6) .16905(7) .72343(4) .0308(2) Uani d . 1 . . S
O1 .18759(14) .22402(17) .60483(9) .0272(5) Uani d . 1 . . O
C1 .0824(2) .0170(3) .62503(13) .0217(6) Uani d . 1 . . C
C2 .0158(2) .0485(3) .66455(13) .0233(6) Uani d . 1 . . C
C3 -.0805(2) -.0092(3) .65439(14) .0281(7) Uani d . 1 . . C
C4 -.1118(2) -.0952(3) .60562(15) .0311(7) Uani d . 1 . . C
C5 -.0485(2) -.1240(3) .56540(15) .0306(7) Uani d . 1 . . C
C6 .0481(2) -.0697(3) .57568(14) .0264(7) Uani d . 1 . . C
C7 .2751(2) .0048(3) .58403(13) .0226(6) Uani d . 1 . . C
C8 .3053(3) -.1173(3) .59921(16) .0386(8) Uani d . 1 . . C
C9 .3626(3) -.1794(4) .56282(18) .0473(9) Uani d . 1 . . C
C10 .3890(3) -.1210(4) .51195(18) .0453(9) Uani d . 1 . . C
C11 .3601(2) -.0010(3) .49675(16) .0376(8) Uani d . 1 . . C
C12 .3035(2) .0618(3) .53276(14) .0271(7) Uani d . 1 . . C
C13 .2822(2) .0876(3) .71241(13) .0224(6) Uani d . 1 . . C
C14 .2890(2) -.0178(3) .75031(15) .0295(7) Uani d . 1 . . C
C15 .3567(3) -.0215(3) .81182(15) .0337(8) Uani d . 1 . . C
C16 .4173(2) .0798(3) .83487(16) .0369(8) Uani d . 1 . . C
C17 .4101(2) .1852(3) .79789(16) .0371(8) Uani d . 1 . . C
C18 .3428(2) .1892(3) .73651(14) .0272(7) Uani d . 1 . . C
H3 -.125(2) .013(3) .6827(14) .038(9) Uiso d . 1 . . H
H4 -.174(2) -.133(2) .5992(12) .016(7) Uiso d . 1 . . H
H5 -.070(2) -.179(3) .5351(15) .039(9) Uiso d . 1 . . H
H6 .091(2) -.089(3) .5485(14) .030(8) Uiso d . 1 . . H
H8 .286(2) -.155(3) .6338(15) .040(9) Uiso d . 1 . . H
H9 .381(2) -.265(3) .5737(15) .043(9) Uiso d . 1 . . H
H10 .427(2) -.170(3) .4886(15) .043(9) Uiso d . 1 . . H
H11 .379(2) .040(3) .4617(14) .032(8) Uiso d . 1 . . H
H12 .286(2) .152(3) .5236(13) .025(8) Uiso d . 1 . . H
H14 .248(2) -.087(3) .7335(13) .030(8) Uiso d . 1 . . H
H15 .362(2) -.092(3) .8342(15) .038(9) Uiso d . 1 . . H
H16 .467(2) .074(3) .8766(15) .039(9) Uiso d . 1 . . H
H17 .450(2) .255(3) .8130(13) .030(8) Uiso d . 1 . . H
H18 .336(2) .263(3) .7095(14) .035(8) Uiso d . 1 . . H

loop_
_atom_site_aniso_label
_atom_site_aniso_U_11
_atom_site_aniso_U_22
_atom_site_aniso_U_33
_atom_site_aniso_U_12
_atom_site_aniso_U_13
_atom_site_aniso_U_23
P1 .0202(4) .0219(4) .0230(4) -.0029(3) .0068(3) -.0001(3)
S1 .0304(4) .0303(4) .0372(5) -.0072(3) .0185(3) -.0066(3)
O1 .0265(10) .0226(11) .0333(11) -.0033(9) .0090(9) .0013(9)
C1 .0184(13) .0235(15) .0213(15) -.0012(12) .0012(11) .0072(12)
C2 .0233(15) .0218(15) .0242(15) -.0003(12) .0047(12) .0045(12)
C3 .0216(15) .0334(18) .0301(17) -.0017(14) .0080(13) .0075(14)
C4 .0198(15) .0375(18) .0316(17) -.0105(15) -.0019(13) .0092(15)
C5 .0335(17) .0272(17) .0262(17) -.0077(14) -.0016(14) .0018(14)
C6 .0259(15) .0315(18) .0217(15) -.0016(13) .0056(13) .0015(13)
C7 .0202(14) .0251(16) .0219(15) -.0018(12) .0040(12) -.0029(12)
C8 .052(2) .034(2) .0339(19) .0085(16) .0180(16) .0042(15)
C9 .057(2) .035(2) .051(2) .0164(18) .0161(19) .0020(18)
C10 .044(2) .052(2) .045(2) .0121(18) .0204(17) -.0075(18)
C11 .0386(19) .048(2) .0312(18) -.0029(16) .0183(15) -.0009(16)
C12 .0242(15) .0311(18) .0256(16) -.0025(13) .0054(12) -.0014(13)
C13 .0210(14) .0245(15) .0237(14) -.0028(13) .0092(11) -.0045(13)
C14 .0325(17) .0247(16) .0322(18) -.0038(14) .0097(14) .0002(14)
C15 .0426(19) .0316(19) .0276(18) .0067(16) .0103(15) .0069(15)
C16 .0302(17) .053(2) .0250(17) .0034(17) .0024(14) -.0025(17)
C17 .0333(18) .044(2) .0329(19) -.0147(17) .0067(15) -.0090(16)
C18 .0308(16) .0267(17) .0250(16) -.0051(13) .0088(13) -.0028(13)

loop_
_atom_type_symbol
_atom_type_description
_atom_type_scat_dispersion_real
_atom_type_scat_dispersion_imag
_atom_type_scat_source
C C .0033 .0016 'International Tables Vol C Tables 4.2.6.8 and 6.1.1.4'
H H .0000 .0000 'International Tables Vol C Tables 4.2.6.8 and 6.1.1.4'
S S .1246 .1234 'International Tables Vol C Tables 4.2.6.8 and 6.1.1.4'
P P .1023 .0942 'International Tables Vol C Tables 4.2.6.8 and 6.1.1.4'
O O .0106 .0060 'International Tables Vol C Tables 4.2.6.8 and 6.1.1.4'

loop_
_geom_angle_atom_site_label_1
_geom_angle_atom_site_label_2
_geom_angle_atom_site_label_3
_geom_angle_site_symmetry_3
_geom_angle
O1 P1 C7 . 111.84(12)
O1 P1 C13 . 113.01(12)
C7 P1 C13 . 104.33(12)
O1 P1 C1 . 111.76(12)
C7 P1 C1 . 107.00(13)
C13 P1 C1 . 108.46(12)
C2 S1 S1 2_556 106.02(9)
C6 C1 C2 . 118.5(2)
C6 C1 P1 . 118.5(2)
C2 C1 P1 . 122.7(2)
C3 C2 C1 . 119.3(3)
C3 C2 S1 . 121.5(2)
C1 C2 S1 . 119.1(2)
C4 C3 C2 . 120.9(3)
C5 C4 C3 . 120.2(3)
C4 C5 C6 . 119.6(3)
C5 C6 C1 . 121.4(3)
C12 C7 C8 . 119.0(3)
C12 C7 P1 . 117.4(2)
C8 C7 P1 . 123.5(2)
C9 C8 C7 . 119.8(3)
C10 C9 C8 . 120.0(3)
C11 C10 C9 . 120.8(3)
C10 C11 C12 . 119.8(3)
C11 C12 C7 . 120.7(3)
C18 C13 C14 . 119.5(3)
C18 C13 P1 . 117.4(2)
C14 C13 P1 . 123.0(2)
C13 C14 C15 . 120.2(3)
C16 C15 C14 . 119.7(3)
C17 C16 C15 . 120.4(3)
C16 C17 C18 . 120.0(3)
C13 C18 C17 . 120.2(3)

loop_
_geom_bond_atom_site_label_1
_geom_bond_atom_site_label_2
_geom_bond_site_symmetry_2
_geom_bond_distance
_geom_bond_publ_flag
P1 O1 . 1.478(2) ?
P1 C7 . 1.800(3) ?
P1 C13 . 1.801(3) ?
P1 C1 . 1.806(3) ?
S1 C2 . 1.786(3) ?
S1 S1 2_556 2.0212(15) ?
C1 C6 . 1.392(4) ?
C1 C2 . 1.402(4) ?
C2 C3 . 1.387(4) ?
C3 C4 . 1.374(4) ?
C4 C5 . 1.374(4) ?
C5 C6 . 1.375(4) ?
C7 C12 . 1.381(4) ?
C7 C8 . 1.392(4) ?
C8 C9 . 1.383(5) ?
C9 C10 . 1.368(5) ?
C10 C11 . 1.367(5) ?
C11 C12 . 1.375(4) ?
C13 C18 . 1.380(4) ?
C13 C14 . 1.383(4) ?
C14 C15 . 1.386(4) ?
C15 C16 . 1.373(5) ?
C16 C17 . 1.372(5) ?
C17 C18 . 1.381(4) ?
